data_4023999
loop_
_publ_author_name
'Cory A. Jaska'
'Warren E. Piers'
'Robert McDonald'
'Masood Parvez'

_publ_section_title
;
 Synthesis, Characterization, and Fluorescence Behavior of
 Twisted and Planar B~2~N~2~-Quaterphenyl Analogues
;
_journal_name_full 'Journal of Organic Chemistry'
_journal_page_first 5234
_journal_page_last 5243
_journal_paper_doi 10.1021/jo0706574
_journal_volume 72
_journal_year 2007
_chemical_formula_moiety 'C26 H30 B2 N2, 0.5(C H2 Cl2)'
_chemical_formula_sum 'C26.5 H31 B2 Cl N2'
_chemical_formula_weight 434.60
_chemical_name_systematic
;
 ?
;
_space_group_IT_number 15
_symmetry_cell_setting monoclinic
_symmetry_space_group_name_Hall '-C 2yc'
_symmetry_space_group_name_H-M 'C 1 2/c 1'
_atom_sites_solution_hydrogens geom
_atom_sites_solution_primary direct
_atom_sites_solution_secondary difmap
_audit_creation_method SHELXL-97
_cell_angle_alpha 90.00
_cell_angle_beta 109.3086(19)
_cell_angle_gamma 90.00
_cell_formula_units_Z 8
_cell_length_a 25.589(3)
_cell_length_b 7.6701(8)
_cell_length_c 25.394(3)
_cell_measurement_reflns_used 2657
_cell_measurement_temperature 193(2)
_cell_measurement_theta_max 25.84
_cell_measurement_theta_min 2.76
_cell_volume 4703.7(9)
_computing_cell_refinement 'Bruker SAINT (Bruker, 1997)'
_computing_data_collection 'Bruker SMART (Bruker, 1997)'
_computing_data_reduction 'Bruker SAINT (Bruker, 1997)'
_computing_molecular_graphics 'Bruker SHELXTL (Bruker, 1997)'
_computing_publication_material 'Bruker SHELXTL (Bruker, 1997)'
_computing_structure_refinement 'SHELXL-97 (Sheldrick, 1997)'
_computing_structure_solution 'SHELXS-97 (Sheldrick, 1990)'
_diffrn_ambient_temperature 193(2)
_diffrn_detector_area_resol_mean 8.192
_diffrn_measured_fraction_theta_full 0.997
_diffrn_measured_fraction_theta_max 0.997
_diffrn_measurement_device_type 'Bruker PLATFORM diffractometer/SMART 1000 CCD area detector'
_diffrn_measurement_method '\w scans'
_diffrn_radiation_monochromator graphite
_diffrn_radiation_source 'fine-focus sealed tube'
_diffrn_radiation_type MoK\a
_diffrn_radiation_wavelength 0.71073
_diffrn_reflns_av_R_equivalents 0.0783
_diffrn_reflns_av_sigmaI/netI 0.0689
_diffrn_reflns_limit_h_max 31
_diffrn_reflns_limit_h_min -31
_diffrn_reflns_limit_k_max 9
_diffrn_reflns_limit_k_min -9
_diffrn_reflns_limit_l_max 31
_diffrn_reflns_limit_l_min -31
_diffrn_reflns_number 17182
_diffrn_reflns_theta_full 26.41
_diffrn_reflns_theta_max 26.41
_diffrn_reflns_theta_min 1.69
_diffrn_standards_decay_% 0
_diffrn_standards_interval_time 0
_diffrn_standards_number 0
_exptl_absorpt_coefficient_mu 0.179
_exptl_absorpt_correction_T_max 0.9893
_exptl_absorpt_correction_T_min 0.8954
_exptl_absorpt_correction_type multi-scan
_exptl_absorpt_process_details 'SADABS (Sheldrick, 1996)'
_exptl_crystal_colour blue
_exptl_crystal_density_diffrn 1.227
_exptl_crystal_density_method 'not measured'
_exptl_crystal_description plate
_exptl_crystal_F_000 1848
_exptl_crystal_size_max 0.63
_exptl_crystal_size_mid 0.21
_exptl_crystal_size_min 0.06
_refine_diff_density_max 0.887
_refine_diff_density_min -0.887
_refine_diff_density_rms 0.062
_refine_ls_extinction_method none
_refine_ls_goodness_of_fit_ref 1.036
_refine_ls_hydrogen_treatment constr
_refine_ls_matrix_type full
_refine_ls_number_parameters 285
_refine_ls_number_reflns 4823
_refine_ls_number_restraints 0
_refine_ls_restrained_S_all 1.036
_refine_ls_R_factor_all 0.1358
_refine_ls_R_factor_gt 0.0723
_refine_ls_shift/su_max 0.000
_refine_ls_shift/su_mean 0.000
_refine_ls_structure_factor_coef Fsqd
_refine_ls_weighting_details 'calc w=1/[\s^2^(Fo^2^)+(0.0964P)^2^+6.6962P] where P=(Fo^2^+2Fc^2^)/3'
_refine_ls_weighting_scheme calc
_refine_ls_wR_factor_gt 0.1789
_refine_ls_wR_factor_ref 0.2148
_reflns_number_gt 2748
_reflns_number_total 4823
_reflns_threshold_expression I>2\s(I)
_cod_data_source_file jo0706574si20070330_124555.cif
_cod_data_source_block cal0509
_cod_depositor_comments
;
The following automatic conversions were performed:
'_symmetry_cell_setting' value 'Monoclinic' changed to 'monoclinic'
according to '/home/saulius/struct/CIF-dictionaries/cif_core.dic'
dictionary named 'cif_core.dic' version 2.4.1 from 2010-06-29.

Automatic conversion script
Id: cif_fix_enum 1527 2010-12-29 10:47:43Z saulius 
;
_cod_original_sg_symbol_H-M 'C 2/c'
_cod_original_formula_sum 'C26.50 H31 B2 Cl N2'
_cod_database_code 4023999

loop_
_symmetry_equiv_pos_as_xyz
'x, y, z'
'-x, y, -z+1/2'
'x+1/2, y+1/2, z'
'-x+1/2, y+1/2, -z+1/2'
'-x, -y, -z'
'x, -y, z-1/2'
'-x+1/2, -y+1/2, -z'
'x+1/2, -y+1/2, z-1/2'

loop_
_atom_site_label
_atom_site_type_symbol
_atom_site_fract_x
_atom_site_fract_y
_atom_site_fract_z
_atom_site_U_iso_or_equiv
_atom_site_adp_type
_atom_site_occupancy
_atom_site_symmetry_multiplicity
_atom_site_calc_flag
_atom_site_refinement_flags
_atom_site_disorder_assembly
_atom_site_disorder_group
N1 N 0.20692(10) 0.0419(3) 0.44462(11) 0.0297(6) Uani 1 1 d . . .
N2 N 0.02067(10) 0.3525(3) 0.57525(11) 0.0318(6) Uani 1 1 d . . .
C1 C 0.15572(13) 0.0970(4) 0.41342(14) 0.0359(8) Uani 1 1 d . . .
H1 H 0.1443 0.0826 0.3741 0.043 Uiso 1 1 calc R . .
C2 C 0.11998(13) 0.1724(5) 0.43631(14) 0.0378(8) Uani 1 1 d . . .
H2 H 0.0848 0.2115 0.4128 0.045 Uiso 1 1 calc R . .
C3 C 0.13485(12) 0.1924(4) 0.49394(13) 0.0303(7) Uani 1 1 d . . .
C4 C 0.18766(13) 0.1377(4) 0.52571(14) 0.0325(7) Uani 1 1 d . . .
H4 H 0.1999 0.1513 0.5651 0.039 Uiso 1 1 calc R . .
C5 C 0.22207(13) 0.0642(4) 0.50053(13) 0.0323(7) Uani 1 1 d . . .
H5 H 0.2579 0.0274 0.5231 0.039 Uiso 1 1 calc R . .
C6 C 0.00329(14) 0.2829(5) 0.52346(14) 0.0416(9) Uani 1 1 d . . .
H6 H -0.0353 0.2665 0.5053 0.050 Uiso 1 1 calc R . .
C7 C 0.03888(13) 0.2351(5) 0.49613(14) 0.0397(9) Uani 1 1 d . . .
H7 H 0.0247 0.1858 0.4598 0.048 Uiso 1 1 calc R . .
C8 C 0.09574(12) 0.2580(4) 0.52094(13) 0.0296(7) Uani 1 1 d . . .
C9 C 0.11335(13) 0.3361(4) 0.57336(13) 0.0318(7) Uani 1 1 d . . .
H9 H 0.1516 0.3594 0.5915 0.038 Uiso 1 1 calc R . .
C10 C 0.07561(13) 0.3795(4) 0.59886(14) 0.0336(8) Uani 1 1 d . . .
H10 H 0.0887 0.4311 0.6349 0.040 Uiso 1 1 calc R . .
C11 C 0.23972(13) -0.0230(4) 0.35777(14) 0.0346(8) Uani 1 1 d . . .
H11 H 0.2107 0.0469 0.3342 0.041 Uiso 1 1 calc R . .
C12 C 0.27678(13) -0.1079(4) 0.33728(13) 0.0340(8) Uani 1 1 d . . .
H12 H 0.2725 -0.0937 0.2989 0.041 Uiso 1 1 calc R . .
C13 C 0.31995(12) -0.2128(4) 0.36941(13) 0.0297(7) Uani 1 1 d . . .
C14 C 0.32746(13) -0.2321(4) 0.42588(13) 0.0321(7) Uani 1 1 d . . .
H14 H 0.3573 -0.3024 0.4478 0.039 Uiso 1 1 calc R . .
C15 C 0.29348(13) -0.1534(4) 0.45201(14) 0.0331(8) Uani 1 1 d . . .
H15 H 0.3002 -0.1693 0.4908 0.040 Uiso 1 1 calc R . .
C16 C 0.35610(13) -0.3067(5) 0.34129(14) 0.0366(8) Uani 1 1 d . . .
H16 H 0.3630 -0.2236 0.3140 0.044 Uiso 1 1 calc R . .
C17 C 0.32607(16) -0.4641(6) 0.30834(18) 0.0598(12) Uani 1 1 d . . .
H17A H 0.3500 -0.5219 0.2905 0.072 Uiso 1 1 calc R . .
H17B H 0.2919 -0.4256 0.2797 0.072 Uiso 1 1 calc R . .
H17C H 0.3170 -0.5459 0.3336 0.072 Uiso 1 1 calc R . .
C18 C 0.41232(13) -0.3634(5) 0.38101(15) 0.0425(9) Uani 1 1 d . . .
H18A H 0.4318 -0.2621 0.4020 0.051 Uiso 1 1 calc R . .
H18B H 0.4342 -0.4140 0.3596 0.051 Uiso 1 1 calc R . .
H18C H 0.4071 -0.4507 0.4071 0.051 Uiso 1 1 calc R . .
C21 C -0.07619(15) 0.3126(5) 0.58973(15) 0.0483(10) Uani 1 1 d . . .
H21 H -0.0870 0.2299 0.5602 0.058 Uiso 1 1 calc R . .
C22 C -0.11165(14) 0.3575(5) 0.61865(15) 0.0447(9) Uani 1 1 d . . .
H22 H -0.1468 0.3022 0.6087 0.054 Uiso 1 1 calc R . .
C23 C -0.09827(13) 0.4788(4) 0.66129(14) 0.0341(8) Uani 1 1 d . . .
C24 C -0.04642(12) 0.5586(4) 0.67727(13) 0.0332(8) Uani 1 1 d . . .
H24 H -0.0377 0.6406 0.7069 0.040 Uiso 1 1 calc R . .
C25 C -0.00710(13) 0.5252(4) 0.65246(14) 0.0366(8) Uani 1 1 d . . .
H25 H 0.0278 0.5824 0.6647 0.044 Uiso 1 1 calc R . .
C26 C -0.13842(13) 0.5220(5) 0.69262(14) 0.0383(8) Uani 1 1 d . . .
H26 H -0.1263 0.6352 0.7124 0.046 Uiso 1 1 calc R . .
C27 C -0.19788(14) 0.5451(5) 0.65428(16) 0.0460(9) Uani 1 1 d . . .
H27A H -0.2215 0.5743 0.6766 0.055 Uiso 1 1 calc R . .
H27B H -0.2109 0.4365 0.6338 0.055 Uiso 1 1 calc R . .
H27C H -0.1996 0.6394 0.6277 0.055 Uiso 1 1 calc R . .
C28 C -0.13669(15) 0.3853(5) 0.73665(15) 0.0485(10) Uani 1 1 d . . .
H28A H -0.1627 0.4177 0.7560 0.058 Uiso 1 1 calc R . .
H28B H -0.0991 0.3786 0.7637 0.058 Uiso 1 1 calc R . .
H28C H -0.1471 0.2715 0.7187 0.058 Uiso 1 1 calc R . .
B1 B 0.24682(15) -0.0450(5) 0.41819(15) 0.0306(8) Uani 1 1 d . . .
B2 B -0.02080(16) 0.3971(5) 0.60607(16) 0.0357(9) Uani 1 1 d . . .
Cl1S Cl 0.44398(6) 0.50325(18) 0.24948(8) 0.0988(6) Uani 1 1 d . . .
C1S C 0.5000 0.3695(8) 0.2500 0.0697(19) Uani 1 2 d S . .
H1SA H 0.5107 0.2940 0.2835 0.084 Uiso 0.50 1 calc PR . .
H1SB H 0.4893 0.2940 0.2165 0.084 Uiso 0.50 1 calc PR . .

loop_
_atom_site_aniso_label
_atom_site_aniso_U_11
_atom_site_aniso_U_22
_atom_site_aniso_U_33
_atom_site_aniso_U_23
_atom_site_aniso_U_13
_atom_site_aniso_U_12
N1 0.0298(14) 0.0272(14) 0.0342(16) 0.0011(12) 0.0135(12) -0.0024(11)
N2 0.0313(15) 0.0356(15) 0.0302(15) -0.0005(12) 0.0125(12) -0.0038(12)
C1 0.0339(18) 0.045(2) 0.0290(18) 0.0048(15) 0.0098(15) 0.0019(15)
C2 0.0307(17) 0.048(2) 0.0347(19) 0.0072(16) 0.0111(15) 0.0052(16)
C3 0.0299(17) 0.0291(17) 0.0331(19) 0.0038(14) 0.0119(14) 0.0000(13)
C4 0.0329(17) 0.0334(18) 0.0330(18) -0.0019(15) 0.0135(15) -0.0025(14)
C5 0.0279(16) 0.0367(19) 0.0306(18) 0.0016(15) 0.0075(14) 0.0011(14)
C6 0.0270(17) 0.063(2) 0.035(2) -0.0075(18) 0.0105(15) -0.0041(17)
C7 0.0330(18) 0.058(2) 0.0262(18) -0.0050(16) 0.0077(15) -0.0003(16)
C8 0.0289(16) 0.0307(17) 0.0312(18) 0.0084(14) 0.0127(14) 0.0015(13)
C9 0.0278(16) 0.0327(18) 0.0343(18) -0.0024(15) 0.0097(14) -0.0025(14)
C10 0.0334(18) 0.0330(18) 0.0350(19) -0.0034(15) 0.0119(15) -0.0024(14)
C11 0.0300(17) 0.0389(19) 0.0331(19) 0.0037(15) 0.0081(14) 0.0032(15)
C12 0.0349(18) 0.0417(19) 0.0256(17) -0.0029(15) 0.0102(14) -0.0054(15)
C13 0.0290(16) 0.0311(17) 0.0295(18) -0.0042(14) 0.0105(14) -0.0053(14)
C14 0.0287(16) 0.0326(18) 0.0336(18) 0.0024(14) 0.0084(14) -0.0008(14)
C15 0.0385(18) 0.0334(18) 0.0300(18) 0.0013(14) 0.0148(15) -0.0014(15)
C16 0.0321(18) 0.046(2) 0.0340(19) -0.0034(16) 0.0137(15) -0.0021(15)
C17 0.042(2) 0.077(3) 0.066(3) -0.039(2) 0.025(2) -0.007(2)
C18 0.0381(19) 0.047(2) 0.044(2) -0.0016(17) 0.0166(17) 0.0034(17)
C21 0.048(2) 0.059(2) 0.043(2) -0.0179(19) 0.0218(18) -0.0140(19)
C22 0.0363(19) 0.055(2) 0.048(2) -0.0142(19) 0.0202(17) -0.0186(17)
C23 0.0307(17) 0.0382(19) 0.0337(19) 0.0015(15) 0.0110(14) -0.0027(15)
C24 0.0292(17) 0.0379(19) 0.0298(18) -0.0014(15) 0.0060(14) -0.0010(14)
C25 0.0278(17) 0.042(2) 0.0365(19) 0.0013(16) 0.0064(14) -0.0050(15)
C26 0.0351(18) 0.041(2) 0.043(2) -0.0039(16) 0.0185(16) -0.0025(15)
C27 0.0355(19) 0.054(2) 0.052(2) 0.0061(19) 0.0185(17) 0.0059(17)
C28 0.051(2) 0.062(3) 0.036(2) 0.0021(19) 0.0187(18) 0.0053(19)
B1 0.0320(19) 0.0293(19) 0.033(2) -0.0013(16) 0.0140(16) -0.0058(16)
B2 0.035(2) 0.042(2) 0.033(2) 0.0002(18) 0.0151(17) -0.0005(18)
Cl1S 0.0899(10) 0.0715(9) 0.1642(16) -0.0146(9) 0.0813(11) -0.0048(7)
C1S 0.083(5) 0.047(4) 0.097(5) 0.000 0.054(4) 0.000

loop_
_atom_type_symbol
_atom_type_description
_atom_type_scat_dispersion_real
_atom_type_scat_dispersion_imag
_atom_type_scat_source
C C 0.0033 0.0016 'International Tables Vol C Tables 4.2.6.8 and 6.1.1.4'
H H 0.0000 0.0000 'International Tables Vol C Tables 4.2.6.8 and 6.1.1.4'
B B 0.0013 0.0007 'International Tables Vol C Tables 4.2.6.8 and 6.1.1.4'
N N 0.0061 0.0033 'International Tables Vol C Tables 4.2.6.8 and 6.1.1.4'
Cl Cl 0.1484 0.1585 'International Tables Vol C Tables 4.2.6.8 and 6.1.1.4'

loop_
_geom_angle_atom_site_label_1
_geom_angle_atom_site_label_2
_geom_angle_atom_site_label_3
_geom_angle
_geom_angle_site_symmetry_1
_geom_angle_site_symmetry_3
_geom_angle_publ_flag
C5 N1 C1 117.4(3) . . ?
C5 N1 B1 120.6(3) . . ?
C1 N1 B1 122.0(3) . . ?
C10 N2 C6 116.9(3) . . ?
C10 N2 B2 121.9(3) . . ?
C6 N2 B2 121.2(3) . . ?
N1 C1 C2 122.5(3) . . ?
C1 C2 C3 120.4(3) . . ?
C4 C3 C2 116.9(3) . . ?
C4 C3 C8 120.8(3) . . ?
C2 C3 C8 122.3(3) . . ?
C5 C4 C3 120.4(3) . . ?
N1 C5 C4 122.5(3) . . ?
N2 C6 C7 122.7(3) . . ?
C6 C7 C8 120.6(3) . . ?
C9 C8 C7 116.5(3) . . ?
C9 C8 C3 122.4(3) . . ?
C7 C8 C3 121.0(3) . . ?
C10 C9 C8 120.1(3) . . ?
N2 C10 C9 123.1(3) . . ?
C12 C11 B1 117.8(3) . . ?
C11 C12 C13 124.1(3) . . ?
C14 C13 C12 118.6(3) . . ?
C14 C13 C16 122.3(3) . . ?
C12 C13 C16 119.0(3) . . ?
C13 C14 C15 123.4(3) . . ?
C14 C15 B1 118.6(3) . . ?
C18 C16 C17 109.4(3) . . ?
C18 C16 C13 114.3(3) . . ?
C17 C16 C13 111.0(3) . . ?
C22 C21 B2 118.3(3) . . ?
C23 C22 C21 123.1(3) . . ?
C22 C23 C24 119.3(3) . . ?
C22 C23 C26 121.2(3) . . ?
C24 C23 C26 119.5(3) . . ?
C25 C24 C23 123.7(3) . . ?
C24 C25 B2 118.0(3) . . ?
C27 C26 C28 109.3(3) . . ?
C27 C26 C23 113.2(3) . . ?
C28 C26 C23 111.8(3) . . ?
C15 B1 C11 117.5(3) . . ?
C15 B1 N1 120.9(3) . . ?
C11 B1 N1 121.6(3) . . ?
C25 B2 C21 117.6(3) . . ?
C25 B2 N2 121.7(3) . . ?
C21 B2 N2 120.7(3) . . ?
Cl1S C1S Cl1S 108.7(3) 2_655 . ?

loop_
_geom_bond_atom_site_label_1
_geom_bond_atom_site_label_2
_geom_bond_distance
_geom_bond_site_symmetry_2
_geom_bond_publ_flag
N1 C5 1.353(4) . ?
N1 C1 1.355(4) . ?
N1 B1 1.546(4) . ?
N2 C10 1.350(4) . ?
N2 C6 1.351(4) . ?
N2 B2 1.551(4) . ?
C1 C2 1.364(4) . ?
C2 C3 1.393(5) . ?
C3 C4 1.390(4) . ?
C3 C8 1.476(4) . ?
C4 C5 1.369(4) . ?
C6 C7 1.365(5) . ?
C7 C8 1.392(4) . ?
C8 C9 1.392(4) . ?
C9 C10 1.370(4) . ?
C11 C12 1.386(4) . ?
C11 B1 1.494(5) . ?
C12 C13 1.392(4) . ?
C13 C14 1.390(4) . ?
C13 C16 1.524(4) . ?
C14 C15 1.393(4) . ?
C15 B1 1.475(5) . ?
C16 C18 1.522(4) . ?
C16 C17 1.524(5) . ?
C21 C22 1.386(5) . ?
C21 B2 1.488(5) . ?
C22 C23 1.382(5) . ?
C23 C24 1.394(4) . ?
C23 C26 1.529(4) . ?
C24 C25 1.376(4) . ?
C25 B2 1.484(5) . ?
C26 C27 1.521(5) . ?
C26 C28 1.523(5) . ?
Cl1S C1S 1.759(4) . ?
C1S Cl1S 1.759(4) 2_655 ?

loop_
_geom_torsion_atom_site_label_1
_geom_torsion_atom_site_label_2
_geom_torsion_atom_site_label_3
_geom_torsion_atom_site_label_4
_geom_torsion
_geom_torsion_site_symmetry_1
_geom_torsion_site_symmetry_2
_geom_torsion_site_symmetry_3
_geom_torsion_site_symmetry_4
_geom_torsion_publ_flag
C5 N1 C1 C2 0.0(5) . . . . ?
B1 N1 C1 C2 179.4(3) . . . . ?
N1 C1 C2 C3 -1.3(5) . . . . ?
C1 C2 C3 C4 2.1(5) . . . . ?
C1 C2 C3 C8 -174.2(3) . . . . ?
C2 C3 C4 C5 -1.5(5) . . . . ?
C8 C3 C4 C5 174.8(3) . . . . ?
C1 N1 C5 C4 0.6(5) . . . . ?
B1 N1 C5 C4 -178.8(3) . . . . ?
C3 C4 C5 N1 0.2(5) . . . . ?
C10 N2 C6 C7 2.3(5) . . . . ?
B2 N2 C6 C7 -177.1(3) . . . . ?
N2 C6 C7 C8 -0.5(6) . . . . ?
C6 C7 C8 C9 -2.0(5) . . . . ?
C6 C7 C8 C3 174.5(3) . . . . ?
C4 C3 C8 C9 27.3(5) . . . . ?
C2 C3 C8 C9 -156.6(3) . . . . ?
C4 C3 C8 C7 -149.0(3) . . . . ?
C2 C3 C8 C7 27.1(5) . . . . ?
C7 C8 C9 C10 2.7(5) . . . . ?
C3 C8 C9 C10 -173.7(3) . . . . ?
C6 N2 C10 C9 -1.6(5) . . . . ?
B2 N2 C10 C9 177.8(3) . . . . ?
C8 C9 C10 N2 -1.0(5) . . . . ?
B1 C11 C12 C13 0.3(5) . . . . ?
C11 C12 C13 C14 -1.3(5) . . . . ?
C11 C12 C13 C16 176.8(3) . . . . ?
C12 C13 C14 C15 0.9(5) . . . . ?
C16 C13 C14 C15 -177.2(3) . . . . ?
C13 C14 C15 B1 0.5(5) . . . . ?
C14 C13 C16 C18 -22.3(5) . . . . ?
C12 C13 C16 C18 159.6(3) . . . . ?
C14 C13 C16 C17 102.0(4) . . . . ?
C12 C13 C16 C17 -76.1(4) . . . . ?
B2 C21 C22 C23 1.0(6) . . . . ?
C21 C22 C23 C24 -1.3(6) . . . . ?
C21 C22 C23 C26 -179.0(4) . . . . ?
C22 C23 C24 C25 0.8(5) . . . . ?
C26 C23 C24 C25 178.5(3) . . . . ?
C23 C24 C25 B2 0.1(5) . . . . ?
C22 C23 C26 C27 -44.2(5) . . . . ?
C24 C23 C26 C27 138.1(3) . . . . ?
C22 C23 C26 C28 79.7(4) . . . . ?
C24 C23 C26 C28 -97.9(4) . . . . ?
C14 C15 B1 C11 -1.4(5) . . . . ?
C14 C15 B1 N1 178.5(3) . . . . ?
C12 C11 B1 C15 1.0(5) . . . . ?
C12 C11 B1 N1 -178.9(3) . . . . ?
C5 N1 B1 C15 19.4(4) . . . . ?
C1 N1 B1 C15 -160.0(3) . . . . ?
C5 N1 B1 C11 -160.7(3) . . . . ?
C1 N1 B1 C11 19.9(5) . . . . ?
C24 C25 B2 C21 -0.4(5) . . . . ?
C24 C25 B2 N2 179.4(3) . . . . ?
C22 C21 B2 C25 -0.1(5) . . . . ?
C22 C21 B2 N2 -179.9(3) . . . . ?
C10 N2 B2 C25 22.1(5) . . . . ?
C6 N2 B2 C25 -158.5(3) . . . . ?
C10 N2 B2 C21 -158.1(3) . . . . ?
C6 N2 B2 C21 21.2(5) . . . . ?
